data_7251858
loop_
_publ_author_name
'Kuncov\'a, Lucie'
'Lazarov\'a, Jana'
'Kotek, Jan'
'Kub\'i\<cek, Vojt\<ech'
'Hermann, Petr'

_publ_section_title
;
 Dipyridinophane ligands -- synthesis and coordination study
;
_journal_issue 20
_journal_name_full 'RSC Advances'
_journal_page_first 18220
_journal_page_last 18231
_journal_paper_doi 10.1039/D6RA00469E
_journal_volume 16
_journal_year 2026
_chemical_formula_moiety 'C14 H16 Cl2 N4 Ni, 0.5(C3 H8 O), H2 O'
_chemical_formula_sum 'C15.5 H22 Cl2 N4 Ni O1.5'
_chemical_formula_weight 417.98
_space_group_crystal_system orthorhombic
_space_group_IT_number 70
_space_group_name_Hall '-F 2uv 2vw'
_space_group_name_H-M_alt 'F d d d :2'
_atom_sites_solution_hydrogens mixed
_atom_sites_solution_primary direct
_atom_sites_solution_secondary difmap
_audit_creation_method SHELXL-2017/1
_audit_update_record
;
2026-02-20 deposited with the CCDC.	2026-03-16 downloaded from the CCDC.
;
_cell_angle_alpha 90
_cell_angle_beta 90
_cell_angle_gamma 90
_cell_formula_units_Z 16
_cell_length_a 8.5884(5)
_cell_length_b 28.5181(17)
_cell_length_c 29.1373(19)
_cell_measurement_reflns_used 9651
_cell_measurement_temperature 120(2)
_cell_measurement_theta_max 28.2827
_cell_measurement_theta_min 3.246
_cell_volume 7136.4(8)
_computing_cell_refinement 'SAINT V8.41 (Bruker AXS LLC)'
_computing_data_collection 'Bruker Instrument Service v8.5.1.2.Release'
_computing_data_reduction 'SAINT V8.41 (Bruker AXS LLC)'
_computing_structure_refinement 'SHELXL-2017/1 (Sheldrick, 2017)'
_computing_structure_solution 'SHELXT 2018/2 (Sheldrick, 2018)'
_diffrn_ambient_temperature 120(2)
_diffrn_detector_area_resol_mean 7.391
_diffrn_measured_fraction_theta_full 0.997
_diffrn_measured_fraction_theta_max 0.998
_diffrn_measurement_device 'KAPPA diffractometer'
_diffrn_measurement_device_type 'Bruker D8 QUEST'
_diffrn_measurement_method '\w and \f scans'
_diffrn_radiation_monochromator 'multilayer mirror'
_diffrn_radiation_type MoK\a
_diffrn_radiation_wavelength 0.71073
_diffrn_reflns_av_R_equivalents 0.0210
_diffrn_reflns_av_unetI/netI 0.0089
_diffrn_reflns_Laue_measured_fraction_full 0.997
_diffrn_reflns_Laue_measured_fraction_max 0.998
_diffrn_reflns_limit_h_max 11
_diffrn_reflns_limit_h_min -11
_diffrn_reflns_limit_k_max 37
_diffrn_reflns_limit_k_min -38
_diffrn_reflns_limit_l_max 38
_diffrn_reflns_limit_l_min -38
_diffrn_reflns_number 48120
_diffrn_reflns_point_group_measured_fraction_full 0.997
_diffrn_reflns_point_group_measured_fraction_max 0.998
_diffrn_reflns_theta_full 25.242
_diffrn_reflns_theta_max 28.285
_diffrn_reflns_theta_min 2.574
_diffrn_source 'microfocus sealed tube'
_diffrn_source_type 'INCOATEC I\mS'
_exptl_absorpt_coefficient_mu 1.400
_exptl_absorpt_correction_T_max 0.887
_exptl_absorpt_correction_T_min 0.558
_exptl_absorpt_correction_type multi-scan
_exptl_absorpt_process_details
;
Krause, L., Herbst-Irmer, R., Sheldrick, G. M., Stalke, D. (2015).
"Comparison of silver and molybdenum microfocus X-ray sources for single-crystal
 structure determination"
J. Appl. Cryst. 48, 3-10.
doi:10.1107/S1600576714022985
;
_exptl_crystal_colour 'light blue'
_exptl_crystal_density_diffrn 1.556
_exptl_crystal_description plate
_exptl_crystal_F_000 3472
_exptl_crystal_size_max 0.471
_exptl_crystal_size_mid 0.411
_exptl_crystal_size_min 0.088
_refine_diff_density_max 0.390
_refine_diff_density_min -0.322
_refine_diff_density_rms 0.049
_refine_ls_extinction_method none
_refine_ls_goodness_of_fit_ref 0.955
_refine_ls_hydrogen_treatment mixed
_refine_ls_matrix_type full
_refine_ls_number_parameters 125
_refine_ls_number_reflns 2226
_refine_ls_number_restraints 1
_refine_ls_restrained_S_all 0.955
_refine_ls_R_factor_all 0.0204
_refine_ls_R_factor_gt 0.0200
_refine_ls_shift/su_max 0.006
_refine_ls_shift/su_mean 0.000
_refine_ls_structure_factor_coef Fsqd
_refine_ls_weighting_details 'w=1/[\s^2^(Fo^2^)+(0.0267P)^2^+21.6575P] where P=(Fo^2^+2Fc^2^)/3'
_refine_ls_weighting_scheme calc
_refine_ls_wR_factor_gt 0.0527
_refine_ls_wR_factor_ref 0.0531
_reflns_Friedel_coverage 0.000
_reflns_number_gt 2175
_reflns_number_total 2226
_reflns_threshold_expression 'I > 2\s(I)'
_cod_data_source_file d6ra00469e2.cif
_cod_data_source_block nipy2n2
_cod_depositor_comments
;
The following automatic conversions were performed:

data item '_exptl_absorpt_correction_type' value 'Multi-Scan' was
changed to 'multi-scan' in accordance with the
/home/data/users/saulius/crontab/automatic-downloads/rss-feeds/RSC/lib/dictionaries/cif_core.dic
dictionary named 'cif_core.dic' version 2.4.2 last updated on
2011-04-26.

Automatic conversion script
Id: cif_fix_values 8170 2020-07-09 18:12:32Z antanas 
;
_cod_original_sg_symbol_H-M 'F d d d'
_cod_original_formula_sum 'C15.50 H22 Cl2 N4 Ni O1.50'
_cod_database_code 7251858
_shelx_shelxl_version_number 2017/1
_shelx_space_group_comment
;
The symmetry employed for this shelxl refinement is uniquely defined
by the following loop, which should always be used as a source of
symmetry information in preference to the above space-group names.
They are only intended as comments.
;
_shelx_estimated_absorpt_t_min 0.558
_shelx_estimated_absorpt_t_max 0.887

loop_
_space_group_symop_operation_xyz
'x, y, z'
'-x+3/4, -y+3/4, z'
'-x+3/4, y, -z+3/4'
'x, -y+3/4, -z+3/4'
'x, y+1/2, z+1/2'
'-x+3/4, -y+5/4, z+1/2'
'-x+3/4, y+1/2, -z+5/4'
'x, -y+5/4, -z+5/4'
'x+1/2, y, z+1/2'
'-x+5/4, -y+3/4, z+1/2'
'-x+5/4, y, -z+5/4'
'x+1/2, -y+3/4, -z+5/4'
'x+1/2, y+1/2, z'
'-x+5/4, -y+5/4, z'
'-x+5/4, y+1/2, -z+3/4'
'x+1/2, -y+5/4, -z+3/4'
'-x, -y, -z'
'x-3/4, y-3/4, -z'
'x-3/4, -y, z-3/4'
'-x, y-3/4, z-3/4'
'-x, -y+1/2, -z+1/2'
'x-3/4, y-1/4, -z+1/2'
'x-3/4, -y+1/2, z-1/4'
'-x, y-1/4, z-1/4'
'-x+1/2, -y, -z+1/2'
'x-1/4, y-3/4, -z+1/2'
'x-1/4, -y, z-1/4'
'-x+1/2, y-3/4, z-1/4'
'-x+1/2, -y+1/2, -z'
'x-1/4, y-1/4, -z'
'x-1/4, -y+1/2, z-3/4'
'-x+1/2, y-1/4, z-3/4'

loop_
_atom_site_label
_atom_site_type_symbol
_atom_site_fract_x
_atom_site_fract_y
_atom_site_fract_z
_atom_site_U_iso_or_equiv
_atom_site_adp_type
_atom_site_occupancy
_atom_site_site_symmetry_order
_atom_site_calc_flag
_atom_site_refinement_flags_posn
_atom_site_refinement_flags_adp
_atom_site_refinement_flags_occupancy
_atom_site_disorder_assembly
_atom_site_disorder_group
Ni1 Ni 0.375000 0.68286(2) 0.375000 0.01140(7) Uani 1 2 d S T P . .
Cl1 Cl 0.36312(3) 0.62394(2) 0.43351(2) 0.01651(7) Uani 1 1 d . . . . .
N1 N 0.35868(10) 0.73459(3) 0.42170(3) 0.01343(17) Uani 1 1 d . . . . .
C2 C 0.22043(13) 0.75435(4) 0.42952(4) 0.0151(2) Uani 1 1 d . . . . .
C3 C 0.08353(13) 0.73060(4) 0.40684(4) 0.0177(2) Uani 1 1 d . . . . .
H31 H 0.029696 0.710693 0.429702 0.021 Uiso 1 1 calc R U . . .
H32 H 0.008979 0.754808 0.396330 0.021 Uiso 1 1 calc R U . . .
N4 N 0.12984(11) 0.70129(3) 0.36721(3) 0.01446(19) Uani 1 1 d . . . . .
H41 H 0.070(2) 0.6770(6) 0.3660(5) 0.025(4) Uiso 1 1 d . . . . .
C5 C 0.11466(13) 0.72541(4) 0.32242(4) 0.0182(2) Uani 1 1 d . . . . .
H51 H 0.025537 0.747386 0.323644 0.022 Uiso 1 1 calc R U . . .
H52 H 0.093006 0.701941 0.298212 0.022 Uiso 1 1 calc R U . . .
C6 C 0.48945(13) 0.75214(4) 0.43971(4) 0.0154(2) Uani 1 1 d . . . . .
C7 C 0.20735(14) 0.79294(4) 0.45847(4) 0.0197(2) Uani 1 1 d . . . . .
H71 H 0.108713 0.806720 0.464467 0.024 Uiso 1 1 calc R U . . .
C8 C 0.34139(16) 0.81087(4) 0.47837(4) 0.0220(2) Uani 1 1 d . . . . .
H81 H 0.334984 0.836770 0.498793 0.026 Uiso 1 1 calc R U . . .
C9 C 0.48534(14) 0.79090(4) 0.46840(4) 0.0196(2) Uani 1 1 d . . . . .
H91 H 0.578459 0.803509 0.480935 0.023 Uiso 1 1 calc R U . . .
O1 O 0.125000 0.625000 0.23980(6) 0.0451(5) Uani 1 2 d S T P . .
H11W H 0.196(3) 0.6257(7) 0.2570(7) 0.050(6) Uiso 1 1 d . . . . .
C1A C -0.0489(7) 0.6198(2) 0.1212(3) 0.0286(12) Uiso 0.25 1 d D . P A -1
H11A H -0.055204 0.593373 0.143455 0.034 Uiso 0.25 1 d R U P A -1
H12A H -0.073943 0.606847 0.090425 0.034 Uiso 0.25 1 d R U P A -1
H13A H -0.124764 0.643390 0.129321 0.034 Uiso 0.25 1 d R U P A -1
C2A C 0.1037(5) 0.64724(14) 0.1269(2) 0.0181(9) Uiso 0.25 1 d D . P A -1
H21A H 0.125631 0.665549 0.098363 0.022 Uiso 0.25 1 d R U P A -1
O2A O 0.0990(4) 0.67569(13) 0.16205(13) 0.0252(7) Uiso 0.25 1 d . . P A -1
H21O H 0.106916 0.659765 0.186653 0.030 Uiso 0.25 1 d R U P A -1
C3A C 0.2367(8) 0.6111(2) 0.1317(2) 0.0393(15) Uiso 0.25 1 d D . P A -1
H31A H 0.205679 0.590789 0.157303 0.047 Uiso 0.25 1 d R U P A -1
H32A H 0.336506 0.626041 0.138886 0.047 Uiso 0.25 1 d R U P A -1
H33A H 0.247282 0.592264 0.103785 0.047 Uiso 0.25 1 d R U P A -1

loop_
_atom_site_aniso_label
_atom_site_aniso_U_11
_atom_site_aniso_U_22
_atom_site_aniso_U_33
_atom_site_aniso_U_23
_atom_site_aniso_U_13
_atom_site_aniso_U_12
Ni1 0.01068(10) 0.00880(10) 0.01474(10) 0.000 0.00130(6) 0.000
Cl1 0.01836(13) 0.01294(13) 0.01823(13) 0.00229(9) 0.00275(9) 0.00048(8)
N1 0.0142(4) 0.0108(4) 0.0153(4) 0.0003(3) 0.0019(3) -0.0007(3)
C2 0.0160(5) 0.0119(5) 0.0174(5) 0.0010(4) 0.0042(4) -0.0007(4)
C3 0.0128(5) 0.0175(5) 0.0228(5) -0.0025(4) 0.0043(4) 0.0001(4)
N4 0.0126(4) 0.0117(4) 0.0190(5) -0.0003(3) 0.0011(3) -0.0016(3)
C5 0.0140(5) 0.0198(5) 0.0208(5) 0.0032(4) -0.0024(4) -0.0001(4)
C6 0.0163(5) 0.0137(5) 0.0161(5) 0.0009(4) 0.0013(4) -0.0020(4)
C7 0.0216(5) 0.0144(5) 0.0232(5) -0.0022(4) 0.0075(4) 0.0014(4)
C8 0.0290(6) 0.0145(5) 0.0225(6) -0.0050(4) 0.0064(5) -0.0032(5)
C9 0.0224(5) 0.0169(5) 0.0193(5) -0.0031(4) 0.0016(4) -0.0058(4)
O1 0.0348(9) 0.0823(14) 0.0183(7) 0.000 0.000 0.0054(8)

loop_
_atom_type_symbol
_atom_type_description
_atom_type_scat_dispersion_real
_atom_type_scat_dispersion_imag
_atom_type_scat_source
C C 0.0033 0.0016 'International Tables Vol C Tables 4.2.6.8 and 6.1.1.4'
H H 0.0000 0.0000 'International Tables Vol C Tables 4.2.6.8 and 6.1.1.4'
Cl Cl 0.1484 0.1585 'International Tables Vol C Tables 4.2.6.8 and 6.1.1.4'
N N 0.0061 0.0033 'International Tables Vol C Tables 4.2.6.8 and 6.1.1.4'
Ni Ni 0.3393 1.1124 'International Tables Vol C Tables 4.2.6.8 and 6.1.1.4'
O O 0.0106 0.0060 'International Tables Vol C Tables 4.2.6.8 and 6.1.1.4'

loop_
_geom_angle_atom_site_label_1
_geom_angle_atom_site_label_2
_geom_angle_atom_site_label_3
_geom_angle
_geom_angle_site_symmetry_1
_geom_angle_site_symmetry_3
_geom_angle_publ_flag
N1 Ni1 N1 85.68(5) 3 . ?
N1 Ni1 N4 80.01(4) 3 3 ?
N1 Ni1 N4 79.65(4) . 3 ?
N1 Ni1 N4 79.65(4) 3 . ?
N1 Ni1 N4 80.01(4) . . ?
N4 Ni1 N4 152.13(5) 3 . ?
N1 Ni1 Cl1 176.87(3) 3 . ?
N1 Ni1 Cl1 91.72(3) . . ?
N4 Ni1 Cl1 97.82(3) 3 . ?
N4 Ni1 Cl1 101.64(3) . . ?
N1 Ni1 Cl1 91.72(3) 3 3 ?
N1 Ni1 Cl1 176.87(3) . 3 ?
N4 Ni1 Cl1 101.64(3) 3 3 ?
N4 Ni1 Cl1 97.81(3) . 3 ?
Cl1 Ni1 Cl1 90.931(15) . 3 ?
C2 N1 C6 121.51(10) . . ?
C2 N1 Ni1 119.17(7) . . ?
C6 N1 Ni1 118.78(7) . . ?
N1 C2 C7 120.64(11) . . ?
N1 C2 C3 115.41(9) . . ?
C7 C2 C3 123.89(10) . . ?
N4 C3 C2 112.70(9) . . ?
N4 C3 H31 109.1 . . ?
C2 C3 H31 109.1 . . ?
N4 C3 H32 109.1 . . ?
C2 C3 H32 109.1 . . ?
H31 C3 H32 107.8 . . ?
C3 N4 C5 113.67(9) . . ?
C3 N4 Ni1 108.31(7) . . ?
C5 N4 Ni1 106.76(6) . . ?
C3 N4 H41 108.9(11) . . ?
C5 N4 H41 106.5(11) . . ?
Ni1 N4 H41 112.8(12) . . ?
N4 C5 C6 111.61(9) . 3 ?
N4 C5 H51 109.3 . . ?
C6 C5 H51 109.3 3 . ?
N4 C5 H52 109.3 . . ?
C6 C5 H52 109.3 3 . ?
H51 C5 H52 108.0 . . ?
N1 C6 C9 120.91(10) . . ?
N1 C6 C5 114.62(9) . 3 ?
C9 C6 C5 124.43(10) . 3 ?
C8 C7 C2 118.57(11) . . ?
C8 C7 H71 120.7 . . ?
C2 C7 H71 120.7 . . ?
C7 C8 C9 119.94(10) . . ?
C7 C8 H81 120.0 . . ?
C9 C8 H81 120.0 . . ?
C6 C9 C8 118.35(11) . . ?
C6 C9 H91 120.8 . . ?
C8 C9 H91 120.8 . . ?
H11W O1 H11W 102(3) . 14_455 ?
C2A C1A H11A 111.2 . . ?
C2A C1A H12A 118.1 . . ?
H11A C1A H12A 107.2 . . ?
C2A C1A H13A 101.2 . . ?
H11A C1A H13A 109.4 . . ?
H12A C1A H13A 109.5 . . ?
O2A C2A C3A 111.5(5) . . ?
O2A C2A C1A 112.0(5) . . ?
C3A C2A C1A 107.5(5) . . ?
O2A C2A H21A 109.5 . . ?
C3A C2A H21A 106.6 . . ?
C1A C2A H21A 109.7 . . ?
C2A O2A H21O 109.0 . . ?
C2A C3A H31A 105.2 . . ?
C2A C3A H32A 112.1 . . ?
H31A C3A H32A 109.5 . . ?
C2A C3A H33A 111.0 . . ?
H31A C3A H33A 109.5 . . ?
H32A C3A H33A 109.5 . . ?

loop_
_geom_bond_atom_site_label_1
_geom_bond_atom_site_label_2
_geom_bond_distance
_geom_bond_site_symmetry_2
_geom_bond_publ_flag
Ni1 N1 2.0118(9) 3 ?
Ni1 N1 2.0118(9) . ?
Ni1 N4 2.1819(9) 3 ?
Ni1 N4 2.1819(9) . ?
Ni1 Cl1 2.3959(3) . ?
Ni1 Cl1 2.3959(3) 3 ?
N1 C2 1.3339(14) . ?
N1 C6 1.3369(14) . ?
C2 C7 1.3911(15) . ?
C2 C3 1.5092(16) . ?
C3 N4 1.4800(14) . ?
C3 H31 0.9900 . ?
C3 H32 0.9900 . ?
N4 C5 1.4809(14) . ?
N4 H41 0.863(18) . ?
C5 C6 1.5087(15) 3 ?
C5 H51 0.9900 . ?
C5 H52 0.9900 . ?
C6 C9 1.3861(15) . ?
C7 C8 1.3868(18) . ?
C7 H71 0.9500 . ?
C8 C9 1.3919(17) . ?
C8 H81 0.9500 . ?
C9 H91 0.9500 . ?
O1 H11W 0.79(2) . ?
O1 H11W 0.79(2) 14_455 ?
C1A C2A 1.536(5) . ?
C1A H11A 0.9950 . ?
C1A H12A 0.9935 . ?
C1A H13A 0.9662 . ?
C2A O2A 1.307(7) . ?
C2A C3A 1.545(5) . ?
C2A H21A 1.0000 . ?
O2A H21O 0.8513 . ?
C3A H31A 0.9800 . ?
C3A H32A 0.9800 . ?
C3A H33A 0.9800 . ?
